data_7025761
loop_
_publ_author_name
'Hollingsworth, Nathan'
'Kociok-K\"ohn, Gabriele'
'Molloy, Kieran C.'
'Sudlow, Anna L.'

_publ_section_title
;
 The synthesis and reaction chemistry of new amino-functionalised tin(II)
 alkoxides.
;
_journal_issue 23
_journal_name_full 'Dalton transactions (Cambridge, England : 2003)'
_journal_page_first 5446
_journal_page_last 5452
_journal_paper_doi 10.1039/c003178j
_journal_volume 39
_journal_year 2010
_chemical_formula_moiety '2(C11 H26 N2 O), H2 O'
_chemical_formula_sum 'C22 H54 N4 O3'
_chemical_formula_weight 422.69
_chemical_name_systematic
;
?
;
_space_group_IT_number 2
_symmetry_cell_setting triclinic
_symmetry_space_group_name_Hall '-P 1'
_symmetry_space_group_name_H-M 'P -1'
_atom_sites_solution_hydrogens geom
_atom_sites_solution_primary direct
_atom_sites_solution_secondary difmap
_audit_creation_method SHELXL-97
_cell_angle_alpha 66.872(2)
_cell_angle_beta 87.639(2)
_cell_angle_gamma 89.699(2)
_cell_formula_units_Z 2
_cell_length_a 11.0202(5)
_cell_length_b 11.4918(5)
_cell_length_c 11.9421(6)
_cell_measurement_reflns_used 32677
_cell_measurement_temperature 150(2)
_cell_measurement_theta_max 27.485
_cell_measurement_theta_min 2.910
_cell_volume 1389.54(11)
_computing_cell_refinement 'HKL Scalepack (Otwinski & Minor, 1997)'
_computing_data_collection 'Collect (Nonius BV, 1997-2000)'
_computing_data_reduction
;
DENZO-SCALEPACK Z. Otwinowski and W. Minor, "
Processing of X-ray Diffraction Data Collected in Oscillation Mode ",
Methods in Enzymology, Volume 276: Macromolecular Crystallography,
part A, p.307-326, 1997,C.W. Carter, Jr. & R. M. Sweet, Eds., Academic Press.
;
_computing_molecular_graphics 'ORTEP3 for Windows - Farrugia, L. J. J. Appl. Crystallogr. 1997, 30, 565'
_computing_publication_material
;
'WinGX publication routines, Farrugia,
L. J., J. Appl. Crystallogr., 1999, 32, 837-838
;
_computing_structure_refinement
;
SHELXL97 -Program for Crystal Structure Analysis (Release 97-2).
Sheldrick, G.M., Institut f\"ur Anorganische Chemie der Universit\"at,
Tammanstrasse 4, D-3400 G\"ottingen, Germany, 1998
;
_computing_structure_solution
;
SIR97- Altomare A., Burla M.C., Camalli M., Cascarano G.L., Giacovazzo C. ,
Guagliardi A., Moliterni A.G.G., Polidori G.,Spagna R.
(1999) J. Appl. Cryst. 32, 115-119
;
_diffrn_ambient_temperature 150(2)
_diffrn_measured_fraction_theta_full 0.991
_diffrn_measured_fraction_theta_max 0.991
_diffrn_measurement_device_type 'Nonius Kappa CCD'
_diffrn_measurement_method '177 2.0 degree images with \w scans'
_diffrn_radiation_monochromator graphite
_diffrn_radiation_source 'fine-focus sealed tube'
_diffrn_radiation_type MoK\a
_diffrn_radiation_wavelength 0.71073
_diffrn_reflns_av_R_equivalents 0.0736
_diffrn_reflns_av_sigmaI/netI 0.0677
_diffrn_reflns_limit_h_max 14
_diffrn_reflns_limit_h_min -14
_diffrn_reflns_limit_k_max 14
_diffrn_reflns_limit_k_min -13
_diffrn_reflns_limit_l_max 15
_diffrn_reflns_limit_l_min -15
_diffrn_reflns_number 19260
_diffrn_reflns_theta_full 27.55
_diffrn_reflns_theta_max 27.55
_diffrn_reflns_theta_min 3.45
_diffrn_standards_decay_% 0
_diffrn_standards_number 0
_exptl_absorpt_coefficient_mu 0.067
_exptl_absorpt_correction_T_max 0.9803
_exptl_absorpt_correction_T_min 0.9675
_exptl_absorpt_correction_type multi-scan
_exptl_absorpt_process_details
;
multi-scan from symmetry-related measurements
Sortav (Blessing 1995)
;
_exptl_crystal_colour colourless
_exptl_crystal_density_diffrn 1.010
_exptl_crystal_density_method 'not measured'
_exptl_crystal_description block
_exptl_crystal_F_000 476
_exptl_crystal_size_max 0.50
_exptl_crystal_size_mid 0.30
_exptl_crystal_size_min 0.30
_refine_diff_density_max 0.193
_refine_diff_density_min -0.200
_refine_diff_density_rms 0.039
_refine_ls_extinction_method none
_refine_ls_goodness_of_fit_ref 1.018
_refine_ls_hydrogen_treatment mixed
_refine_ls_matrix_type full
_refine_ls_number_parameters 306
_refine_ls_number_reflns 6365
_refine_ls_number_restraints 0
_refine_ls_restrained_S_all 1.018
_refine_ls_R_factor_all 0.0833
_refine_ls_R_factor_gt 0.0512
_refine_ls_shift/su_max 0.001
_refine_ls_shift/su_mean 0.000
_refine_ls_structure_factor_coef Fsqd
_refine_ls_weighting_details 'calc w=1/[\s^2^(Fo^2^)+(0.0631P)^2^+0.1879P] where P=(Fo^2^+2Fc^2^)/3'
_refine_ls_weighting_scheme calc
_refine_ls_wR_factor_gt 0.1252
_refine_ls_wR_factor_ref 0.1447
_reflns_number_gt 4335
_reflns_number_total 6365
_reflns_threshold_expression >2sigma(I)
_cod_data_source_file c003178j.txt
_cod_data_source_block k08kcm17
_cod_database_code 7025761

loop_
_symmetry_equiv_pos_as_xyz
'x, y, z'
'-x, -y, -z'

loop_
_atom_site_label
_atom_site_type_symbol
_atom_site_fract_x
_atom_site_fract_y
_atom_site_fract_z
_atom_site_U_iso_or_equiv
_atom_site_adp_type
_atom_site_occupancy
_atom_site_symmetry_multiplicity
_atom_site_calc_flag
_atom_site_refinement_flags
O1 O 0.86093(10) 0.38563(9) 0.05302(9) 0.0332(2) Uani 1 1 d .
H10 H 0.938(2) 0.3798(19) 0.0549(19) 0.061(6) Uiso 1 1 d .
C1 C 0.82165(12) 0.47996(13) 0.09564(13) 0.0294(3) Uani 1 1 d .
H1A H 0.8886 0.4997 0.1397 0.035 Uiso 1 1 calc R
C2 C 0.71160(12) 0.42792(14) 0.18342(13) 0.0314(3) Uani 1 1 d .
H2A H 0.6756 0.4962 0.2045 0.038 Uiso 1 1 calc R
H2B H 0.6494 0.3975 0.1435 0.038 Uiso 1 1 calc R
C3 C 0.78552(13) 0.60023(14) -0.00900(13) 0.0337(3) Uani 1 1 d .
H3A H 0.7177 0.5806 -0.0508 0.040 Uiso 1 1 calc R
H3B H 0.7562 0.6623 0.0242 0.040 Uiso 1 1 calc R
N1 N 0.74749(10) 0.32351(11) 0.29476(11) 0.0300(3) Uani 1 1 d .
H1 H 0.7862(17) 0.2665(18) 0.2697(17) 0.047(5) Uiso 1 1 d .
C11 C 0.64915(13) 0.25296(14) 0.38493(13) 0.0346(3) Uani 1 1 d .
C12 C 0.58859(16) 0.34195(17) 0.43583(17) 0.0496(4) Uani 1 1 d .
H12A H 0.6501 0.3790 0.4694 0.074 Uiso 1 1 calc R
H12B H 0.5285 0.2947 0.5004 0.074 Uiso 1 1 calc R
H12C H 0.5480 0.4096 0.3705 0.074 Uiso 1 1 calc R
C13 C 0.55538(18) 0.1957(2) 0.33043(18) 0.0618(6) Uani 1 1 d .
H13A H 0.5145 0.2636 0.2657 0.093 Uiso 1 1 calc R
H13B H 0.4953 0.1466 0.3941 0.093 Uiso 1 1 calc R
H13C H 0.5960 0.1401 0.2964 0.093 Uiso 1 1 calc R
C14 C 0.71163(16) 0.14776(16) 0.48686(16) 0.0481(4) Uani 1 1 d .
H14A H 0.7532 0.0919 0.4537 0.072 Uiso 1 1 calc R
H14B H 0.6509 0.0989 0.5499 0.072 Uiso 1 1 calc R
H14C H 0.7710 0.1849 0.5226 0.072 Uiso 1 1 calc R
N2 N 0.88655(10) 0.65722(11) -0.09818(11) 0.0298(3) Uani 1 1 d .
H2 H 0.8840(15) 0.6219(15) -0.1508(16) 0.034(4) Uiso 1 1 d .
C21 C 0.87229(13) 0.79533(13) -0.17241(13) 0.0328(3) Uani 1 1 d .
C22 C 0.97276(15) 0.83394(16) -0.27211(16) 0.0448(4) Uani 1 1 d .
H22A H 1.0520 0.8227 -0.2350 0.067 Uiso 1 1 calc R
H22B H 0.9632 0.9229 -0.3263 0.067 Uiso 1 1 calc R
H22C H 0.9677 0.7810 -0.3192 0.067 Uiso 1 1 calc R
C23 C 0.88887(17) 0.86846(15) -0.09109(17) 0.0467(4) Uani 1 1 d .
H23A H 0.8203 0.8500 -0.0315 0.070 Uiso 1 1 calc R
H23B H 0.8922 0.9594 -0.1414 0.070 Uiso 1 1 calc R
H23C H 0.9647 0.8429 -0.0482 0.070 Uiso 1 1 calc R
O2 O 0.87352(10) 0.53127(11) -0.27756(10) 0.0371(3) Uani 1 1 d .
H20 H 0.943(2) 0.5406(19) -0.313(2) 0.059(6) Uiso 1 1 d .
C4 C 0.79235(12) 0.48492(13) -0.34105(13) 0.0308(3) Uani 1 1 d .
H4A H 0.8363 0.4234 -0.3679 0.037 Uiso 1 1 calc R
C5 C 0.68901(13) 0.41644(14) -0.25216(13) 0.0344(3) Uani 1 1 d .
H5A H 0.6491 0.4748 -0.2197 0.041 Uiso 1 1 calc R
H5B H 0.6278 0.3880 -0.2947 0.041 Uiso 1 1 calc R
C6 C 0.74804(13) 0.59375(14) -0.45275(13) 0.0328(3) Uani 1 1 d .
H6A H 0.6776 0.5652 -0.4847 0.039 Uiso 1 1 calc R
H6B H 0.7215 0.6642 -0.4299 0.039 Uiso 1 1 calc R
C24 C 0.74926(14) 0.82485(16) -0.23171(15) 0.0433(4) Uani 1 1 d .
H24A H 0.7399 0.7770 -0.2831 0.065 Uiso 1 1 calc R
H24B H 0.7450 0.9156 -0.2819 0.065 Uiso 1 1 calc R
H24C H 0.6841 0.8008 -0.1682 0.065 Uiso 1 1 calc R
N3 N 0.73536(11) 0.30750(12) -0.15212(12) 0.0344(3) Uani 1 1 d .
H3 H 0.7687(16) 0.3335(15) -0.1024(16) 0.036(4) Uiso 1 1 d .
C31 C 0.64653(13) 0.20854(14) -0.07944(13) 0.0345(3) Uani 1 1 d .
C32 C 0.53201(15) 0.26054(16) -0.03930(16) 0.0446(4) Uani 1 1 d .
H32A H 0.5548 0.3094 0.0080 0.067 Uiso 1 1 calc R
H32B H 0.4784 0.1901 0.0111 0.067 Uiso 1 1 calc R
H32C H 0.4896 0.3154 -0.1114 0.067 Uiso 1 1 calc R
C33 C 0.61152(16) 0.13356(16) -0.15462(16) 0.0462(4) Uani 1 1 d .
H33A H 0.5691 0.1890 -0.2264 0.069 Uiso 1 1 calc R
H33B H 0.5580 0.0627 -0.1049 0.069 Uiso 1 1 calc R
H33C H 0.6850 0.1010 -0.1807 0.069 Uiso 1 1 calc R
C34 C 0.71207(16) 0.12150(15) 0.03246(15) 0.0455(4) Uani 1 1 d .
H34A H 0.7854 0.0887 0.0064 0.068 Uiso 1 1 calc R
H34B H 0.6582 0.0508 0.0818 0.068 Uiso 1 1 calc R
H34C H 0.7347 0.1691 0.0810 0.068 Uiso 1 1 calc R
N4 N 0.84622(11) 0.63765(11) -0.54718(11) 0.0309(3) Uani 1 1 d .
H4 H 0.9109(18) 0.6465(17) -0.5103(18) 0.049(5) Uiso 1 1 d .
C41 C 0.82680(14) 0.75744(13) -0.65413(13) 0.0351(3) Uani 1 1 d .
C42 C 0.94452(16) 0.78442(18) -0.73258(17) 0.0526(5) Uani 1 1 d .
H42A H 1.0114 0.7958 -0.6861 0.079 Uiso 1 1 calc R
H42B H 0.9356 0.8616 -0.8060 0.079 Uiso 1 1 calc R
H42C H 0.9621 0.7131 -0.7560 0.079 Uiso 1 1 calc R
C43 C 0.7987(2) 0.86851(16) -0.61792(17) 0.0563(5) Uani 1 1 d .
H43A H 0.7200 0.8540 -0.5731 0.084 Uiso 1 1 calc R
H43B H 0.7960 0.9467 -0.6914 0.084 Uiso 1 1 calc R
H43C H 0.8622 0.8762 -0.5660 0.084 Uiso 1 1 calc R
C44 C 0.72300(17) 0.73731(17) -0.72508(16) 0.0497(4) Uani 1 1 d .
H44A H 0.7415 0.6659 -0.7480 0.074 Uiso 1 1 calc R
H44B H 0.7128 0.8139 -0.7987 0.074 Uiso 1 1 calc R
H44C H 0.6478 0.7191 -0.6741 0.074 Uiso 1 1 calc R
O3 O 0.91481(9) 0.42345(11) -0.59364(10) 0.0368(3) Uani 1 1 d .
H3C H 0.8860(19) 0.494(2) -0.5810(19) 0.060(6) Uiso 1 1 d .
H3D H 0.865(2) 0.3936(19) -0.6298(19) 0.059(6) Uiso 1 1 d .

loop_
_atom_site_aniso_label
_atom_site_aniso_U_11
_atom_site_aniso_U_22
_atom_site_aniso_U_33
_atom_site_aniso_U_23
_atom_site_aniso_U_13
_atom_site_aniso_U_12
O1 0.0301(6) 0.0361(5) 0.0343(6) -0.0152(4) 0.0012(4) -0.0001(4)
C1 0.0259(7) 0.0342(7) 0.0271(7) -0.0112(6) 0.0033(5) -0.0022(5)
C2 0.0261(7) 0.0355(7) 0.0288(7) -0.0090(6) 0.0032(5) -0.0014(5)
C3 0.0282(7) 0.0356(7) 0.0318(8) -0.0079(6) 0.0060(6) -0.0012(6)
N1 0.0262(6) 0.0330(6) 0.0279(6) -0.0092(5) 0.0044(5) -0.0018(5)
C11 0.0297(7) 0.0389(8) 0.0301(7) -0.0087(6) 0.0058(6) -0.0076(6)
C12 0.0413(9) 0.0535(10) 0.0450(10) -0.0114(8) 0.0160(7) 0.0034(7)
C13 0.0556(11) 0.0766(13) 0.0457(10) -0.0162(10) 0.0061(8) -0.0366(10)
C14 0.0511(10) 0.0422(9) 0.0384(9) -0.0033(7) 0.0070(7) -0.0003(7)
N2 0.0285(6) 0.0309(6) 0.0276(6) -0.0094(5) 0.0049(5) -0.0013(5)
C21 0.0304(7) 0.0302(7) 0.0326(7) -0.0074(6) 0.0044(6) 0.0003(5)
C22 0.0397(8) 0.0394(8) 0.0414(9) -0.0023(7) 0.0128(7) 0.0012(7)
C23 0.0513(10) 0.0375(8) 0.0533(10) -0.0205(8) 0.0023(8) -0.0018(7)
O2 0.0318(6) 0.0505(6) 0.0313(6) -0.0190(5) 0.0044(4) -0.0086(5)
C4 0.0286(7) 0.0350(7) 0.0284(7) -0.0121(6) 0.0017(6) -0.0027(5)
C5 0.0286(7) 0.0381(8) 0.0306(7) -0.0075(6) 0.0027(6) -0.0030(6)
C6 0.0312(7) 0.0338(7) 0.0306(7) -0.0100(6) 0.0045(6) -0.0024(6)
C24 0.0373(8) 0.0443(9) 0.0388(9) -0.0062(7) -0.0016(7) 0.0056(7)
N3 0.0291(6) 0.0366(7) 0.0307(7) -0.0059(5) 0.0007(5) -0.0058(5)
C31 0.0331(7) 0.0337(7) 0.0316(8) -0.0079(6) 0.0047(6) -0.0057(6)
C32 0.0385(8) 0.0490(9) 0.0418(9) -0.0142(7) 0.0123(7) -0.0060(7)
C33 0.0487(9) 0.0420(9) 0.0479(10) -0.0179(8) 0.0003(8) -0.0055(7)
C34 0.0499(10) 0.0386(8) 0.0380(9) -0.0042(7) -0.0026(7) -0.0063(7)
N4 0.0287(6) 0.0337(6) 0.0271(6) -0.0087(5) 0.0020(5) -0.0027(5)
C41 0.0388(8) 0.0317(7) 0.0294(7) -0.0066(6) 0.0012(6) -0.0027(6)
C42 0.0468(10) 0.0523(10) 0.0403(9) 0.0007(8) 0.0092(8) -0.0072(8)
C43 0.0861(14) 0.0327(8) 0.0448(10) -0.0099(7) 0.0012(10) -0.0006(8)
C44 0.0520(10) 0.0490(10) 0.0374(9) -0.0049(7) -0.0091(8) -0.0038(8)
O3 0.0280(5) 0.0458(6) 0.0399(6) -0.0205(5) -0.0005(4) -0.0007(5)

loop_
_atom_type_symbol
_atom_type_description
_atom_type_scat_dispersion_real
_atom_type_scat_dispersion_imag
_atom_type_scat_source
C C 0.0033 0.0016 'International Tables Vol C Tables 4.2.6.8 and 6.1.1.4'
H H 0.0000 0.0000 'International Tables Vol C Tables 4.2.6.8 and 6.1.1.4'
N N 0.0061 0.0033 'International Tables Vol C Tables 4.2.6.8 and 6.1.1.4'
O O 0.0106 0.0060 'International Tables Vol C Tables 4.2.6.8 and 6.1.1.4'

loop_
_geom_angle_atom_site_label_1
_geom_angle_atom_site_label_2
_geom_angle_atom_site_label_3
_geom_angle
C1 O1 H10 109.7(14)
O1 C1 C3 111.32(12)
O1 C1 C2 108.39(11)
C3 C1 C2 108.92(11)
O1 C1 H1A 109.4
C3 C1 H1A 109.4
C2 C1 H1A 109.4
N1 C2 C1 110.43(11)
N1 C2 H2A 109.6
C1 C2 H2A 109.6
N1 C2 H2B 109.6
C1 C2 H2B 109.6
H2A C2 H2B 108.1
N2 C3 C1 112.62(12)
N2 C3 H3A 109.1
C1 C3 H3A 109.1
N2 C3 H3B 109.1
C1 C3 H3B 109.1
H3A C3 H3B 107.8
C2 N1 C11 117.50(11)
C2 N1 H1 106.0(12)
C11 N1 H1 107.0(12)
N1 C11 C12 108.76(12)
N1 C11 C14 106.01(12)
C12 C11 C14 109.27(14)
N1 C11 C13 112.61(13)
C12 C11 C13 110.43(15)
C14 C11 C13 109.62(14)
C11 C12 H12A 109.5
C11 C12 H12B 109.5
H12A C12 H12B 109.5
C11 C12 H12C 109.5
H12A C12 H12C 109.5
H12B C12 H12C 109.5
C11 C13 H13A 109.5
C11 C13 H13B 109.5
H13A C13 H13B 109.5
C11 C13 H13C 109.5
H13A C13 H13C 109.5
H13B C13 H13C 109.5
C11 C14 H14A 109.5
C11 C14 H14B 109.5
H14A C14 H14B 109.5
C11 C14 H14C 109.5
H14A C14 H14C 109.5
H14B C14 H14C 109.5
C3 N2 C21 113.92(11)
C3 N2 H2 105.8(11)
C21 N2 H2 104.6(11)
N2 C21 C22 106.99(12)
N2 C21 C23 109.02(12)
C22 C21 C23 109.14(13)
N2 C21 C24 112.15(11)
C22 C21 C24 108.94(13)
C23 C21 C24 110.51(13)
C21 C22 H22A 109.5
C21 C22 H22B 109.5
H22A C22 H22B 109.5
C21 C22 H22C 109.5
H22A C22 H22C 109.5
H22B C22 H22C 109.5
C21 C23 H23A 109.5
C21 C23 H23B 109.5
H23A C23 H23B 109.5
C21 C23 H23C 109.5
H23A C23 H23C 109.5
H23B C23 H23C 109.5
C4 O2 H20 108.3(14)
O2 C4 C5 107.45(11)
O2 C4 C6 110.15(11)
C5 C4 C6 112.27(12)
O2 C4 H4A 109.0
C5 C4 H4A 109.0
C6 C4 H4A 109.0
N3 C5 C4 109.91(12)
N3 C5 H5A 109.7
C4 C5 H5A 109.7
N3 C5 H5B 109.7
C4 C5 H5B 109.7
H5A C5 H5B 108.2
N4 C6 C4 109.81(12)
N4 C6 H6A 109.7
C4 C6 H6A 109.7
N4 C6 H6B 109.7
C4 C6 H6B 109.7
H6A C6 H6B 108.2
C21 C24 H24A 109.5
C21 C24 H24B 109.5
H24A C24 H24B 109.5
C21 C24 H24C 109.5
H24A C24 H24C 109.5
H24B C24 H24C 109.5
C5 N3 C31 116.96(11)
C5 N3 H3 108.7(11)
C31 N3 H3 106.6(11)
N3 C31 C34 106.14(12)
N3 C31 C33 108.50(13)
C34 C31 C33 109.15(13)
N3 C31 C32 113.54(12)
C34 C31 C32 109.74(14)
C33 C31 C32 109.66(13)
C31 C32 H32A 109.5
C31 C32 H32B 109.5
H32A C32 H32B 109.5
C31 C32 H32C 109.5
H32A C32 H32C 109.5
H32B C32 H32C 109.5
C31 C33 H33A 109.5
C31 C33 H33B 109.5
H33A C33 H33B 109.5
C31 C33 H33C 109.5
H33A C33 H33C 109.5
H33B C33 H33C 109.5
C31 C34 H34A 109.5
C31 C34 H34B 109.5
H34A C34 H34B 109.5
C31 C34 H34C 109.5
H34A C34 H34C 109.5
H34B C34 H34C 109.5
C6 N4 C41 117.29(12)
C6 N4 H4 106.0(13)
C41 N4 H4 108.9(12)
N4 C41 C44 108.71(12)
N4 C41 C43 112.63(13)
C44 C41 C43 109.84(15)
N4 C41 C42 106.18(13)
C44 C41 C42 109.73(14)
C43 C41 C42 109.66(14)
C41 C42 H42A 109.5
C41 C42 H42B 109.5
H42A C42 H42B 109.5
C41 C42 H42C 109.5
H42A C42 H42C 109.5
H42B C42 H42C 109.5
C41 C43 H43A 109.5
C41 C43 H43B 109.5
H43A C43 H43B 109.5
C41 C43 H43C 109.5
H43A C43 H43C 109.5
H43B C43 H43C 109.5
C41 C44 H44A 109.5
C41 C44 H44B 109.5
H44A C44 H44B 109.5
C41 C44 H44C 109.5
H44A C44 H44C 109.5
H44B C44 H44C 109.5
H3C O3 H3D 113.8(18)

loop_
_geom_bond_atom_site_label_1
_geom_bond_atom_site_label_2
_geom_bond_distance
O1 C1 1.4254(17)
O1 H10 0.85(2)
C1 C3 1.5194(19)
C1 C2 1.5290(19)
C1 H1A 1.0000
C2 N1 1.4660(18)
C2 H2A 0.9900
C2 H2B 0.9900
C3 N2 1.4713(18)
C3 H3A 0.9900
C3 H3B 0.9900
N1 C11 1.4895(17)
N1 H1 0.92(2)
C11 C12 1.519(2)
C11 C14 1.524(2)
C11 C13 1.524(2)
C12 H12A 0.9800
C12 H12B 0.9800
C12 H12C 0.9800
C13 H13A 0.9800
C13 H13B 0.9800
C13 H13C 0.9800
C14 H14A 0.9800
C14 H14B 0.9800
C14 H14C 0.9800
N2 C21 1.4944(18)
N2 H2 0.873(17)
C21 C22 1.524(2)
C21 C23 1.530(2)
C21 C24 1.530(2)
C22 H22A 0.9800
C22 H22B 0.9800
C22 H22C 0.9800
C23 H23A 0.9800
C23 H23B 0.9800
C23 H23C 0.9800
O2 C4 1.4272(17)
O2 H20 0.85(2)
C4 C5 1.5155(19)
C4 C6 1.523(2)
C4 H4A 1.0000
C5 N3 1.4574(19)
C5 H5A 0.9900
C5 H5B 0.9900
C6 N4 1.4681(18)
C6 H6A 0.9900
C6 H6B 0.9900
C24 H24A 0.9800
C24 H24B 0.9800
C24 H24C 0.9800
N3 C31 1.4735(18)
N3 H3 0.857(17)
C31 C34 1.526(2)
C31 C33 1.529(2)
C31 C32 1.532(2)
C32 H32A 0.9800
C32 H32B 0.9800
C32 H32C 0.9800
C33 H33A 0.9800
C33 H33B 0.9800
C33 H33C 0.9800
C34 H34A 0.9800
C34 H34B 0.9800
C34 H34C 0.9800
N4 C41 1.4867(18)
N4 H4 0.880(19)
C41 C44 1.522(2)
C41 C43 1.527(2)
C41 C42 1.527(2)
C42 H42A 0.9800
C42 H42B 0.9800
C42 H42C 0.9800
C43 H43A 0.9800
C43 H43B 0.9800
C43 H43C 0.9800
C44 H44A 0.9800
C44 H44B 0.9800
C44 H44C 0.9800
O3 H3C 0.93(2)
O3 H3D 0.87(2)
